data_8105573
loop_
_publ_author_name
'Fazal, Atif'
'Fettouhi, Mohammed'

_publ_section_title
;
 Crystal structure of (2,2&#x2032;-bipyridine-\k2
 N,N&#x2032;)bis(tri(p-tolyl)phosphine-\kP)copper(I) tetrafluoroborate --
 4,4&#x2032;-bipyridine (2/1), C57H54BCuF4N3P2
;
_journal_issue 1
_journal_name_full 'Zeitschrift f\"ur Kristallographie - New Crystal Structures'
_journal_page_first 155
_journal_page_last 157
_journal_paper_doi 10.1515/ncrs-2018-0243
_journal_volume 234
_journal_year 2018
_chemical_formula_moiety 'C52 H50 Cu N2 P2, 0.5(C10 H8 N2), B F4'
_chemical_formula_sum 'C57 H54 B Cu F4 N3 P2'
_chemical_formula_weight 993.32
_space_group_crystal_system monoclinic
_space_group_IT_number 14
_space_group_name_Hall '-P 2ybc'
_space_group_name_H-M_alt 'P 1 21/c 1'
_atom_sites_solution_hydrogens geom
_audit_creation_method SHELXL-2014/7
_cell_angle_alpha 90
_cell_angle_beta 97.270(2)
_cell_angle_gamma 90
_cell_formula_units_Z 4
_cell_length_a 11.6379(12)
_cell_length_b 20.173(2)
_cell_length_c 21.786(2)
_cell_measurement_reflns_used 8059
_cell_measurement_temperature 298(2)
_cell_measurement_theta_max 28.056
_cell_measurement_theta_min 2.229
_cell_volume 5073.6(9)
_computing_cell_refinement 'SAINT (Bruker, 2007)'
_computing_data_collection 'SMART (Bruker, 2007)'
_computing_data_reduction 'SAINT (Bruker, 2007)'
_computing_molecular_graphics 'ORTEP-3 (Farrugia, 1997)'
_computing_structure_refinement 'SHELXL-2014/7 (Sheldrick, 2014)'
_computing_structure_solution 'SHELXS-97 (Sheldrick, 2008)'
_diffrn_ambient_temperature 298(2)
_diffrn_measured_fraction_theta_full 1.000
_diffrn_measured_fraction_theta_max 0.998
_diffrn_measurement_device_type 'Bruker Smart Apex area detector'
_diffrn_measurement_method \w
_diffrn_radiation_type MoK\a
_diffrn_radiation_wavelength 0.71073
_diffrn_reflns_av_R_equivalents 0.0342
_diffrn_reflns_av_unetI/netI 0.0245
_diffrn_reflns_Laue_measured_fraction_full 1.000
_diffrn_reflns_Laue_measured_fraction_max 0.998
_diffrn_reflns_limit_h_max 15
_diffrn_reflns_limit_h_min -15
_diffrn_reflns_limit_k_max 26
_diffrn_reflns_limit_k_min -26
_diffrn_reflns_limit_l_max 29
_diffrn_reflns_limit_l_min -29
_diffrn_reflns_number 68883
_diffrn_reflns_point_group_measured_fraction_full 1.000
_diffrn_reflns_point_group_measured_fraction_max 0.998
_diffrn_reflns_theta_full 25.242
_diffrn_reflns_theta_max 28.324
_diffrn_reflns_theta_min 1.764
_diffrn_source 'normal-focus sealed tube'
_exptl_absorpt_coefficient_mu 0.549
_exptl_absorpt_correction_T_max 0.932
_exptl_absorpt_correction_T_min 0.566
_exptl_absorpt_correction_type multi-scan
_exptl_absorpt_process_details 'SADABS; Sheldrick, 1996'
_exptl_crystal_colour yellow
_exptl_crystal_density_diffrn 1.300
_exptl_crystal_description block
_exptl_crystal_F_000 2068
_exptl_crystal_size_max 0.450
_exptl_crystal_size_mid 0.410
_exptl_crystal_size_min 0.130
_refine_diff_density_max 0.499
_refine_diff_density_min -0.335
_refine_diff_density_rms 0.054
_refine_ls_extinction_coef .
_refine_ls_extinction_method none
_refine_ls_goodness_of_fit_ref 1.023
_refine_ls_hydrogen_treatment constr
_refine_ls_matrix_type full
_refine_ls_number_parameters 619
_refine_ls_number_reflns 12618
_refine_ls_number_restraints 0
_refine_ls_restrained_S_all 1.023
_refine_ls_R_factor_all 0.0647
_refine_ls_R_factor_gt 0.0440
_refine_ls_shift/su_max 0.009
_refine_ls_shift/su_mean 0.000
_refine_ls_structure_factor_coef Fsqd
_refine_ls_weighting_details 'w=1/[\s^2^(Fo^2^)+(0.0693P)^2^+1.2593P] where P=(Fo^2^+2Fc^2^)/3'
_refine_ls_weighting_scheme calc
_refine_ls_wR_factor_gt 0.1152
_refine_ls_wR_factor_ref 0.1283
_reflns_Friedel_coverage 0.000
_reflns_Friedel_fraction_full .
_reflns_Friedel_fraction_max .
_reflns_number_gt 9340
_reflns_number_total 12618
_reflns_threshold_expression 'I > 2\s(I)'
_cod_data_source_file suppl_ncrs-2018-0243_suppl.cif
_cod_data_source_block shelxl
_cod_original_cell_volume 5073.5(9)
_cod_original_sg_symbol_H-M 'P 21/c'
_cod_database_code 8105573
_shelx_shelxl_version_number 2014/7
_shelx_space_group_comment
;
The symmetry employed for this shelxl refinement is uniquely defined
by the following loop, which should always be used as a source of
symmetry information in preference to the above space-group names.
They are only intended as comments.
;
_shelx_estimated_absorpt_t_min 0.790
_shelx_estimated_absorpt_t_max 0.932

loop_
_space_group_symop_operation_xyz
'x, y, z'
'-x, y+1/2, -z+1/2'
'-x, -y, -z'
'x, -y-1/2, z-1/2'

loop_
_atom_site_label
_atom_site_type_symbol
_atom_site_fract_x
_atom_site_fract_y
_atom_site_fract_z
_atom_site_U_iso_or_equiv
_atom_site_adp_type
_atom_site_occupancy
_atom_site_site_symmetry_order
_atom_site_calc_flag
_atom_site_refinement_flags_posn
_atom_site_refinement_flags_adp
_atom_site_refinement_flags_occupancy
_atom_site_disorder_assembly
_atom_site_disorder_group
Cu1 Cu 0.31019(2) 0.17359(2) 0.30655(2) 0.04038(8) Uani 1 1 d . . . . .
P1 P 0.40244(4) 0.07880(2) 0.28757(2) 0.04044(12) Uani 1 1 d . . . . .
P2 P 0.35092(4) 0.27533(2) 0.26976(2) 0.03982(12) Uani 1 1 d . . . . .
N1 N 0.13427(14) 0.16312(9) 0.31270(8) 0.0467(4) Uani 1 1 d . . . . .
N2 N 0.30615(15) 0.19118(9) 0.40105(8) 0.0467(4) Uani 1 1 d . . . . .
N3 N 0.0906(3) 0.12847(15) 0.10686(13) 0.0965(8) Uani 1 1 d . . . . .
C1 C 0.05284(19) 0.14369(12) 0.26713(12) 0.0583(6) Uani 1 1 d . . . . .
H1 H 0.0732 0.1390 0.2274 0.070 Uiso 1 1 calc R U . . .
C2 C -0.0598(2) 0.13043(15) 0.27666(15) 0.0747(7) Uani 1 1 d . . . . .
H2 H -0.1142 0.1170 0.2441 0.090 Uiso 1 1 calc R U . . .
C3 C -0.0899(2) 0.13743(18) 0.33465(17) 0.0860(9) Uani 1 1 d . . . . .
H3 H -0.1651 0.1282 0.3423 0.103 Uiso 1 1 calc R U . . .
C4 C -0.0084(2) 0.15819(16) 0.38192(14) 0.0754(8) Uani 1 1 d . . . . .
H4 H -0.0284 0.1641 0.4216 0.090 Uiso 1 1 calc R U . . .
C5 C 0.10479(18) 0.17038(11) 0.36989(11) 0.0509(5) Uani 1 1 d . . . . .
C6 C 0.1983(2) 0.19208(11) 0.41748(10) 0.0519(5) Uani 1 1 d . . . . .
C7 C 0.1784(3) 0.21398(15) 0.47600(12) 0.0750(8) Uani 1 1 d . . . . .
H7 H 0.1038 0.2147 0.4870 0.090 Uiso 1 1 calc R U . . .
C8 C 0.2703(3) 0.23441(17) 0.51687(13) 0.0874(9) Uani 1 1 d . . . . .
H8 H 0.2583 0.2495 0.5559 0.105 Uiso 1 1 calc R U . . .
C9 C 0.3797(3) 0.23270(14) 0.50071(12) 0.0742(7) Uani 1 1 d . . . . .
H9 H 0.4429 0.2457 0.5285 0.089 Uiso 1 1 calc R U . . .
C10 C 0.3943(2) 0.21127(12) 0.44223(10) 0.0568(5) Uani 1 1 d . . . . .
H10 H 0.4686 0.2107 0.4309 0.068 Uiso 1 1 calc R U . . .
C11 C 0.36297(17) 0.33243(9) 0.33542(9) 0.0434(4) Uani 1 1 d . . . . .
C12 C 0.2613(2) 0.34618(12) 0.36057(11) 0.0568(5) Uani 1 1 d . . . . .
H12 H 0.1910 0.3305 0.3409 0.068 Uiso 1 1 calc R U . . .
C13 C 0.2635(2) 0.38271(14) 0.41405(12) 0.0660(6) Uani 1 1 d . . . . .
H13 H 0.1943 0.3920 0.4295 0.079 Uiso 1 1 calc R U . . .
C14 C 0.3661(3) 0.40577(13) 0.44509(12) 0.0678(7) Uani 1 1 d . . . . .
C15 C 0.3665(4) 0.4417(2) 0.50639(15) 0.1074(12) Uani 1 1 d . . . . .
H15A H 0.3201 0.4811 0.5002 0.161 Uiso 1 1 calc R U . . .
H15B H 0.4445 0.4536 0.5223 0.161 Uiso 1 1 calc R U . . .
H15C H 0.3351 0.4132 0.5354 0.161 Uiso 1 1 calc R U . . .
C16 C 0.4664(2) 0.39174(14) 0.42040(13) 0.0738(7) Uani 1 1 d . . . . .
H16 H 0.5367 0.4065 0.4408 0.089 Uiso 1 1 calc R U . . .
C17 C 0.4657(2) 0.35624(12) 0.36605(12) 0.0606(6) Uani 1 1 d . . . . .
H17 H 0.5348 0.3484 0.3501 0.073 Uiso 1 1 calc R U . . .
C18 C 0.48577(16) 0.28184(9) 0.23616(9) 0.0416(4) Uani 1 1 d . . . . .
C19 C 0.58540(17) 0.25400(11) 0.26848(10) 0.0485(5) Uani 1 1 d . . . . .
H19 H 0.5825 0.2357 0.3074 0.058 Uiso 1 1 calc R U . . .
C20 C 0.68801(18) 0.25346(12) 0.24303(11) 0.0556(5) Uani 1 1 d . . . . .
H20 H 0.7540 0.2358 0.2658 0.067 Uiso 1 1 calc R U . . .
C21 C 0.69525(18) 0.27848(12) 0.18449(11) 0.0538(5) Uani 1 1 d . . . . .
C22 C 0.8072(2) 0.27672(17) 0.15651(14) 0.0774(8) Uani 1 1 d . . . . .
H22A H 0.8388 0.3206 0.1562 0.116 Uiso 1 1 calc R U . . .
H22B H 0.7927 0.2603 0.1149 0.116 Uiso 1 1 calc R U . . .
H22C H 0.8613 0.2481 0.1806 0.116 Uiso 1 1 calc R U . . .
C23 C 0.5961(2) 0.30533(12) 0.15245(11) 0.0559(5) Uani 1 1 d . . . . .
H23 H 0.5987 0.3223 0.1130 0.067 Uiso 1 1 calc R U . . .
C24 C 0.49330(18) 0.30754(11) 0.17769(10) 0.0505(5) Uani 1 1 d . . . . .
H24 H 0.4282 0.3265 0.1553 0.061 Uiso 1 1 calc R U . . .
C25 C 0.24615(16) 0.31756(10) 0.21361(9) 0.0423(4) Uani 1 1 d . . . . .
C26 C 0.2472(2) 0.38630(11) 0.20758(12) 0.0580(6) Uani 1 1 d . . . . .
H26 H 0.3000 0.4113 0.2337 0.070 Uiso 1 1 calc R U . . .
C27 C 0.1708(2) 0.41782(13) 0.16322(12) 0.0661(6) Uani 1 1 d . . . . .
H27 H 0.1740 0.4637 0.1595 0.079 Uiso 1 1 calc R U . . .
C28 C 0.08981(19) 0.38252(14) 0.12429(11) 0.0591(6) Uani 1 1 d . . . . .
C29 C 0.0057(3) 0.41757(18) 0.07659(14) 0.0902(10) Uani 1 1 d . . . . .
H29A H 0.0479 0.4416 0.0487 0.135 Uiso 1 1 calc R U . . .
H29B H -0.0407 0.4478 0.0970 0.135 Uiso 1 1 calc R U . . .
H29C H -0.0436 0.3855 0.0538 0.135 Uiso 1 1 calc R U . . .
C30 C 0.08862(19) 0.31453(13) 0.13068(10) 0.0558(5) Uani 1 1 d . . . . .
H30 H 0.0350 0.2898 0.1049 0.067 Uiso 1 1 calc R U . . .
C31 C 0.16556(17) 0.28195(11) 0.17466(10) 0.0483(5) Uani 1 1 d . . . . .
H31 H 0.1628 0.2360 0.1779 0.058 Uiso 1 1 calc R U . . .
C32 C 0.50357(17) 0.08219(9) 0.23037(9) 0.0428(4) Uani 1 1 d . . . . .
C33 C 0.4813(2) 0.12347(11) 0.17944(10) 0.0536(5) Uani 1 1 d . . . . .
H33 H 0.4148 0.1495 0.1746 0.064 Uiso 1 1 calc R U . . .
C34 C 0.5582(3) 0.12615(13) 0.13556(11) 0.0660(7) Uani 1 1 d . . . . .
H34 H 0.5425 0.1544 0.1018 0.079 Uiso 1 1 calc R U . . .
C35 C 0.6571(2) 0.08797(13) 0.14077(12) 0.0639(6) Uani 1 1 d . . . . .
C36 C 0.7418(3) 0.09246(19) 0.09379(16) 0.1024(12) Uani 1 1 d . . . . .
H36A H 0.8029 0.1227 0.1084 0.154 Uiso 1 1 calc R U . . .
H36B H 0.7024 0.1081 0.0551 0.154 Uiso 1 1 calc R U . . .
H36C H 0.7739 0.0494 0.0880 0.154 Uiso 1 1 calc R U . . .
C37 C 0.6778(2) 0.04665(14) 0.19106(13) 0.0662(7) Uani 1 1 d . . . . .
H37 H 0.7433 0.0198 0.1952 0.079 Uiso 1 1 calc R U . . .
C38 C 0.60356(19) 0.04420(12) 0.23552(11) 0.0558(5) Uani 1 1 d . . . . .
H38 H 0.6208 0.0166 0.2696 0.067 Uiso 1 1 calc R U . . .
C39 C 0.49272(17) 0.04555(10) 0.35511(9) 0.0432(4) Uani 1 1 d . . . . .
C40 C 0.5746(2) 0.08653(11) 0.38746(11) 0.0560(5) Uani 1 1 d . . . . .
H40 H 0.5809 0.1302 0.3746 0.067 Uiso 1 1 calc R U . . .
C41 C 0.6470(2) 0.06409(13) 0.43827(12) 0.0620(6) Uani 1 1 d . . . . .
H41 H 0.7011 0.0928 0.4590 0.074 Uiso 1 1 calc R U . . .
C42 C 0.6402(2) -0.00061(12) 0.45877(11) 0.0579(5) Uani 1 1 d . . . . .
C43 C 0.7186(3) -0.02565(16) 0.51455(13) 0.0818(8) Uani 1 1 d . . . . .
H43A H 0.6732 -0.0485 0.5418 0.123 Uiso 1 1 calc R U . . .
H43B H 0.7576 0.0111 0.5360 0.123 Uiso 1 1 calc R U . . .
H43C H 0.7748 -0.0555 0.5013 0.123 Uiso 1 1 calc R U . . .
C44 C 0.5581(2) -0.04128(12) 0.42694(11) 0.0629(6) Uani 1 1 d . . . . .
H44 H 0.5514 -0.0847 0.4403 0.076 Uiso 1 1 calc R U . . .
C45 C 0.4853(2) -0.01936(11) 0.37569(11) 0.0558(5) Uani 1 1 d . . . . .
H45 H 0.4313 -0.0482 0.3550 0.067 Uiso 1 1 calc R U . . .
C46 C 0.30730(16) 0.00959(9) 0.26085(9) 0.0432(4) Uani 1 1 d . . . . .
C47 C 0.32909(18) -0.03313(11) 0.21393(11) 0.0546(5) Uani 1 1 d . . . . .
H47 H 0.3971 -0.0287 0.1960 0.065 Uiso 1 1 calc R U . . .
C48 C 0.2503(2) -0.08254(12) 0.19335(12) 0.0602(6) Uani 1 1 d . . . . .
H48 H 0.2667 -0.1109 0.1619 0.072 Uiso 1 1 calc R U . . .
C49 C 0.14848(19) -0.09035(12) 0.21853(12) 0.0597(6) Uani 1 1 d . . . . .
C50 C 0.0597(3) -0.14192(16) 0.19323(17) 0.0892(10) Uani 1 1 d . . . . .
H50A H -0.0040 -0.1204 0.1688 0.134 Uiso 1 1 calc R U . . .
H50B H 0.0321 -0.1650 0.2270 0.134 Uiso 1 1 calc R U . . .
H50C H 0.0950 -0.1729 0.1679 0.134 Uiso 1 1 calc R U . . .
C51 C 0.1284(2) -0.04872(13) 0.26654(12) 0.0632(6) Uani 1 1 d . . . . .
H51 H 0.0612 -0.0539 0.2850 0.076 Uiso 1 1 calc R U . . .
C52 C 0.20673(19) 0.00054(11) 0.28754(11) 0.0537(5) Uani 1 1 d . . . . .
H52 H 0.1915 0.0278 0.3200 0.064 Uiso 1 1 calc R U . . .
C53 C 0.1228(4) 0.0662(2) 0.11584(17) 0.1288(17) Uani 1 1 d . . . . .
H53 H 0.1716 0.0562 0.1518 0.155 Uiso 1 1 calc R U . . .
C54 C 0.0899(3) 0.01523(16) 0.07624(14) 0.1021(12) Uani 1 1 d . . . . .
H54 H 0.1156 -0.0276 0.0860 0.122 Uiso 1 1 calc R U . . .
C55 C 0.0190(2) 0.02697(12) 0.02230(10) 0.0539(5) Uani 1 1 d . . . . .
C56 C -0.0144(2) 0.09166(13) 0.01201(12) 0.0640(6) Uani 1 1 d . . . . .
H56 H -0.0621 0.1032 -0.0239 0.077 Uiso 1 1 calc R U . . .
C57 C 0.0231(3) 0.13953(14) 0.05529(15) 0.0780(8) Uani 1 1 d . . . . .
H57 H -0.0015 0.1829 0.0471 0.094 Uiso 1 1 calc R U . . .
B1 B 0.2432(3) 0.7557(2) 0.03899(16) 0.0771(9) Uani 1 1 d . . . . .
F1 F 0.14482(19) 0.73022(15) 0.00891(10) 0.1298(9) Uani 1 1 d . . . . .
F2 F 0.2320(3) 0.82102(13) 0.05247(15) 0.1592(12) Uani 1 1 d . . . . .
F3 F 0.3280(2) 0.75118(19) 0.00178(13) 0.1644(12) Uani 1 1 d . . . . .
F4 F 0.2783(2) 0.72219(12) 0.09161(10) 0.1270(8) Uani 1 1 d . . . . .

loop_
_atom_site_aniso_label
_atom_site_aniso_U_11
_atom_site_aniso_U_22
_atom_site_aniso_U_33
_atom_site_aniso_U_23
_atom_site_aniso_U_13
_atom_site_aniso_U_12
Cu1 0.03926(13) 0.03832(14) 0.04447(14) -0.00004(10) 0.00882(9) 0.00134(9)
P1 0.0403(2) 0.0343(2) 0.0470(3) 0.0009(2) 0.0065(2) 0.00162(19)
P2 0.0381(2) 0.0357(2) 0.0463(3) 0.0014(2) 0.0077(2) 0.00067(18)
N1 0.0412(8) 0.0468(9) 0.0531(10) 0.0017(8) 0.0097(7) 0.0022(7)
N2 0.0514(9) 0.0462(9) 0.0429(9) 0.0031(7) 0.0071(7) 0.0021(7)
N3 0.122(2) 0.0819(19) 0.0793(17) -0.0219(14) -0.0113(16) 0.0005(16)
C1 0.0478(12) 0.0597(14) 0.0663(14) 0.0018(11) 0.0031(10) -0.0001(10)
C2 0.0451(12) 0.0832(19) 0.093(2) 0.0045(16) -0.0011(13) -0.0053(12)
C3 0.0431(13) 0.110(2) 0.107(2) 0.013(2) 0.0178(14) -0.0074(14)
C4 0.0560(14) 0.096(2) 0.0792(18) 0.0104(16) 0.0296(14) 0.0037(14)
C5 0.0462(11) 0.0496(12) 0.0597(13) 0.0067(10) 0.0170(9) 0.0049(9)
C6 0.0608(13) 0.0486(12) 0.0492(12) 0.0062(9) 0.0185(10) 0.0021(10)
C7 0.0882(19) 0.0851(19) 0.0577(15) -0.0057(14) 0.0330(14) -0.0067(15)
C8 0.119(3) 0.098(2) 0.0496(15) -0.0130(15) 0.0286(16) -0.0178(19)
C9 0.098(2) 0.0748(18) 0.0469(13) -0.0021(12) -0.0020(13) -0.0114(15)
C10 0.0623(13) 0.0590(14) 0.0480(12) 0.0041(10) 0.0029(10) -0.0003(10)
C11 0.0463(10) 0.0369(10) 0.0474(11) 0.0006(8) 0.0071(8) 0.0018(8)
C12 0.0473(11) 0.0615(14) 0.0619(14) -0.0048(11) 0.0075(10) 0.0102(10)
C13 0.0672(15) 0.0713(16) 0.0612(14) -0.0039(12) 0.0143(12) 0.0209(12)
C14 0.0890(19) 0.0576(15) 0.0552(14) -0.0093(11) 0.0028(13) 0.0124(13)
C15 0.142(3) 0.107(3) 0.0704(19) -0.0333(19) 0.000(2) 0.026(2)
C16 0.0710(16) 0.0701(17) 0.0766(17) -0.0217(14) -0.0057(13) -0.0069(13)
C17 0.0536(13) 0.0574(14) 0.0720(16) -0.0141(12) 0.0124(11) -0.0079(10)
C18 0.0409(9) 0.0374(10) 0.0474(11) 0.0011(8) 0.0090(8) 0.0002(7)
C19 0.0456(10) 0.0502(12) 0.0495(11) 0.0059(9) 0.0054(9) 0.0024(9)
C20 0.0403(10) 0.0620(14) 0.0641(14) 0.0007(11) 0.0055(9) 0.0069(9)
C21 0.0440(11) 0.0549(13) 0.0649(14) -0.0064(10) 0.0166(10) -0.0046(9)
C22 0.0525(14) 0.100(2) 0.0848(19) -0.0108(16) 0.0296(13) -0.0041(13)
C23 0.0578(13) 0.0586(13) 0.0539(13) 0.0072(10) 0.0173(10) -0.0034(10)
C24 0.0457(11) 0.0519(12) 0.0539(12) 0.0098(10) 0.0069(9) 0.0040(9)
C25 0.0364(9) 0.0412(10) 0.0496(11) 0.0022(8) 0.0065(8) 0.0018(7)
C26 0.0563(13) 0.0417(11) 0.0719(15) 0.0052(10) -0.0076(11) -0.0004(9)
C27 0.0682(15) 0.0511(13) 0.0770(17) 0.0110(12) 0.0010(13) 0.0111(11)
C28 0.0483(12) 0.0795(17) 0.0498(12) 0.0098(11) 0.0075(9) 0.0147(11)
C29 0.0782(19) 0.117(3) 0.0714(18) 0.0184(18) -0.0053(15) 0.0292(18)
C30 0.0442(11) 0.0752(16) 0.0479(12) -0.0038(11) 0.0052(9) -0.0027(10)
C31 0.0472(11) 0.0499(12) 0.0491(11) -0.0041(9) 0.0110(9) -0.0034(9)
C32 0.0443(10) 0.0360(10) 0.0486(11) -0.0019(8) 0.0076(8) -0.0044(8)
C33 0.0659(13) 0.0455(12) 0.0486(12) -0.0002(9) 0.0040(10) 0.0050(10)
C34 0.099(2) 0.0542(14) 0.0471(12) 0.0027(10) 0.0164(12) -0.0085(13)
C35 0.0750(16) 0.0578(14) 0.0637(15) -0.0124(12) 0.0276(12) -0.0186(12)
C36 0.120(3) 0.106(3) 0.094(2) -0.014(2) 0.064(2) -0.027(2)
C37 0.0545(13) 0.0650(16) 0.0831(18) -0.0043(13) 0.0244(12) 0.0000(11)
C38 0.0493(11) 0.0554(13) 0.0650(14) 0.0071(11) 0.0160(10) 0.0053(10)
C39 0.0459(10) 0.0388(10) 0.0449(10) 0.0024(8) 0.0062(8) 0.0024(8)
C40 0.0593(13) 0.0429(11) 0.0630(14) 0.0050(10) -0.0022(10) -0.0052(9)
C41 0.0586(13) 0.0609(14) 0.0627(14) 0.0007(11) -0.0073(11) -0.0041(11)
C42 0.0597(13) 0.0620(14) 0.0511(12) 0.0057(11) 0.0030(10) 0.0090(11)
C43 0.0832(18) 0.092(2) 0.0653(16) 0.0175(15) -0.0099(14) 0.0128(16)
C44 0.0761(16) 0.0501(13) 0.0609(14) 0.0141(11) 0.0017(12) 0.0027(11)
C45 0.0650(13) 0.0418(11) 0.0588(13) 0.0042(10) 0.0011(11) -0.0032(10)
C46 0.0414(10) 0.0368(10) 0.0504(11) 0.0018(8) 0.0015(8) 0.0011(8)
C47 0.0451(11) 0.0486(12) 0.0701(14) -0.0094(10) 0.0079(10) -0.0023(9)
C48 0.0558(13) 0.0498(13) 0.0724(15) -0.0117(11) -0.0019(11) -0.0022(10)
C49 0.0477(12) 0.0519(13) 0.0751(16) 0.0075(12) -0.0091(11) -0.0093(10)
C50 0.0692(17) 0.080(2) 0.111(2) 0.0026(18) -0.0182(17) -0.0285(15)
C51 0.0478(12) 0.0654(15) 0.0770(16) 0.0102(13) 0.0108(11) -0.0102(11)
C52 0.0525(12) 0.0520(12) 0.0578(13) 0.0029(10) 0.0110(10) -0.0031(9)
C53 0.189(4) 0.097(3) 0.081(2) -0.025(2) -0.056(3) 0.036(3)
C54 0.161(3) 0.0662(18) 0.0653(17) -0.0060(14) -0.039(2) 0.0293(19)
C55 0.0625(13) 0.0556(13) 0.0436(11) 0.0018(9) 0.0069(10) 0.0035(10)
C56 0.0685(15) 0.0621(15) 0.0604(14) 0.0024(12) 0.0045(12) 0.0048(12)
C57 0.094(2) 0.0562(16) 0.085(2) -0.0053(14) 0.0132(17) 0.0020(14)
B1 0.074(2) 0.087(2) 0.0673(19) 0.0016(17) -0.0031(16) 0.0159(17)
F1 0.0985(14) 0.191(3) 0.0946(14) 0.0101(15) -0.0084(12) -0.0366(15)
F2 0.186(3) 0.1026(19) 0.176(3) -0.0023(16) -0.026(2) 0.0512(17)
F3 0.1105(18) 0.257(4) 0.132(2) -0.018(2) 0.0385(16) -0.008(2)
F4 0.160(2) 0.1164(17) 0.0928(14) 0.0249(12) -0.0298(13) 0.0269(15)

loop_
_atom_type_symbol
_atom_type_description
_atom_type_scat_dispersion_real
_atom_type_scat_dispersion_imag
_atom_type_scat_source
C C 0.0033 0.0016 'International Tables Vol C Tables 4.2.6.8 and 6.1.1.4'
H H 0.0000 0.0000 'International Tables Vol C Tables 4.2.6.8 and 6.1.1.4'
B B 0.0013 0.0007 'International Tables Vol C Tables 4.2.6.8 and 6.1.1.4'
N N 0.0061 0.0033 'International Tables Vol C Tables 4.2.6.8 and 6.1.1.4'
F F 0.0171 0.0103 'International Tables Vol C Tables 4.2.6.8 and 6.1.1.4'
P P 0.1023 0.0942 'International Tables Vol C Tables 4.2.6.8 and 6.1.1.4'
Cu Cu 0.3201 1.2651 'International Tables Vol C Tables 4.2.6.8 and 6.1.1.4'

loop_
_geom_angle_atom_site_label_1
_geom_angle_atom_site_label_2
_geom_angle_atom_site_label_3
_geom_angle
_geom_angle_site_symmetry_1
_geom_angle_site_symmetry_3
N1 Cu1 N2 79.00(7) . .
N1 Cu1 P1 114.89(5) . .
N2 Cu1 P1 113.19(5) . .
N1 Cu1 P2 111.42(5) . .
N2 Cu1 P2 103.00(5) . .
P1 Cu1 P2 125.08(2) . .
C32 P1 C39 102.10(9) . .
C32 P1 C46 103.20(9) . .
C39 P1 C46 103.86(9) . .
C32 P1 Cu1 117.22(6) . .
C39 P1 Cu1 113.74(7) . .
C46 P1 Cu1 114.96(6) . .
C18 P2 C25 103.52(9) . .
C18 P2 C11 106.55(9) . .
C25 P2 C11 102.06(9) . .
C18 P2 Cu1 115.84(6) . .
C25 P2 Cu1 120.39(7) . .
C11 P2 Cu1 106.95(7) . .
C1 N1 C5 118.65(19) . .
C1 N1 Cu1 126.25(15) . .
C5 N1 Cu1 114.73(14) . .
C10 N2 C6 118.58(19) . .
C10 N2 Cu1 126.86(15) . .
C6 N2 Cu1 113.61(14) . .
C57 N3 C53 114.8(3) . .
N1 C1 C2 122.8(2) . .
N1 C1 H1 118.6 . .
C2 C1 H1 118.6 . .
C3 C2 C1 118.7(3) . .
C3 C2 H2 120.6 . .
C1 C2 H2 120.6 . .
C2 C3 C4 119.6(2) . .
C2 C3 H3 120.2 . .
C4 C3 H3 120.2 . .
C3 C4 C5 119.4(3) . .
C3 C4 H4 120.3 . .
C5 C4 H4 120.3 . .
N1 C5 C4 120.9(2) . .
N1 C5 C6 115.68(18) . .
C4 C5 C6 123.4(2) . .
N2 C6 C7 121.0(2) . .
N2 C6 C5 116.07(19) . .
C7 C6 C5 122.9(2) . .
C8 C7 C6 118.9(3) . .
C8 C7 H7 120.5 . .
C6 C7 H7 120.5 . .
C9 C8 C7 120.3(3) . .
C9 C8 H8 119.9 . .
C7 C8 H8 119.9 . .
C8 C9 C10 118.4(3) . .
C8 C9 H9 120.8 . .
C10 C9 H9 120.8 . .
N2 C10 C9 122.8(2) . .
N2 C10 H10 118.6 . .
C9 C10 H10 118.6 . .
C17 C11 C12 117.9(2) . .
C17 C11 P2 125.03(17) . .
C12 C11 P2 116.64(16) . .
C13 C12 C11 120.9(2) . .
C13 C12 H12 119.5 . .
C11 C12 H12 119.5 . .
C12 C13 C14 121.2(2) . .
C12 C13 H13 119.4 . .
C14 C13 H13 119.4 . .
C16 C14 C13 117.7(2) . .
C16 C14 C15 122.3(3) . .
C13 C14 C15 119.9(3) . .
C14 C15 H15A 109.5 . .
C14 C15 H15B 109.5 . .
H15A C15 H15B 109.5 . .
C14 C15 H15C 109.5 . .
H15A C15 H15C 109.5 . .
H15B C15 H15C 109.5 . .
C14 C16 C17 121.9(2) . .
C14 C16 H16 119.1 . .
C17 C16 H16 119.1 . .
C11 C17 C16 120.4(2) . .
C11 C17 H17 119.8 . .
C16 C17 H17 119.8 . .
C24 C18 C19 117.92(18) . .
C24 C18 P2 123.66(15) . .
C19 C18 P2 118.15(15) . .
C20 C19 C18 120.4(2) . .
C20 C19 H19 119.8 . .
C18 C19 H19 119.8 . .
C19 C20 C21 121.6(2) . .
C19 C20 H20 119.2 . .
C21 C20 H20 119.2 . .
C23 C21 C20 117.65(19) . .
C23 C21 C22 121.0(2) . .
C20 C21 C22 121.4(2) . .
C21 C22 H22A 109.5 . .
C21 C22 H22B 109.5 . .
H22A C22 H22B 109.5 . .
C21 C22 H22C 109.5 . .
H22A C22 H22C 109.5 . .
H22B C22 H22C 109.5 . .
C24 C23 C21 121.5(2) . .
C24 C23 H23 119.2 . .
C21 C23 H23 119.2 . .
C23 C24 C18 120.8(2) . .
C23 C24 H24 119.6 . .
C18 C24 H24 119.6 . .
C31 C25 C26 118.19(19) . .
C31 C25 P2 120.82(16) . .
C26 C25 P2 120.97(16) . .
C27 C26 C25 120.7(2) . .
C27 C26 H26 119.6 . .
C25 C26 H26 119.6 . .
C26 C27 C28 121.3(2) . .
C26 C27 H27 119.3 . .
C28 C27 H27 119.3 . .
C30 C28 C27 117.7(2) . .
C30 C28 C29 121.4(2) . .
C27 C28 C29 120.9(3) . .
C28 C29 H29A 109.5 . .
C28 C29 H29B 109.5 . .
H29A C29 H29B 109.5 . .
C28 C29 H29C 109.5 . .
H29A C29 H29C 109.5 . .
H29B C29 H29C 109.5 . .
C28 C30 C31 121.7(2) . .
C28 C30 H30 119.1 . .
C31 C30 H30 119.1 . .
C25 C31 C30 120.3(2) . .
C25 C31 H31 119.8 . .
C30 C31 H31 119.8 . .
C33 C32 C38 117.9(2) . .
C33 C32 P1 119.94(16) . .
C38 C32 P1 122.19(16) . .
C32 C33 C34 120.2(2) . .
C32 C33 H33 119.9 . .
C34 C33 H33 119.9 . .
C35 C34 C33 121.7(2) . .
C35 C34 H34 119.2 . .
C33 C34 H34 119.2 . .
C37 C35 C34 117.8(2) . .
C37 C35 C36 120.8(3) . .
C34 C35 C36 121.4(3) . .
C35 C36 H36A 109.5 . .
C35 C36 H36B 109.5 . .
H36A C36 H36B 109.5 . .
C35 C36 H36C 109.5 . .
H36A C36 H36C 109.5 . .
H36B C36 H36C 109.5 . .
C35 C37 C38 121.3(2) . .
C35 C37 H37 119.3 . .
C38 C37 H37 119.3 . .
C37 C38 C32 121.2(2) . .
C37 C38 H38 119.4 . .
C32 C38 H38 119.4 . .
C40 C39 C45 117.68(19) . .
C40 C39 P1 118.68(15) . .
C45 C39 P1 123.62(16) . .
C41 C40 C39 121.6(2) . .
C41 C40 H40 119.2 . .
C39 C40 H40 119.2 . .
C40 C41 C42 120.9(2) . .
C40 C41 H41 119.5 . .
C42 C41 H41 119.5 . .
C44 C42 C41 117.6(2) . .
C44 C42 C43 121.0(2) . .
C41 C42 C43 121.4(2) . .
C42 C43 H43A 109.5 . .
C42 C43 H43B 109.5 . .
H43A C43 H43B 109.5 . .
C42 C43 H43C 109.5 . .
H43A C43 H43C 109.5 . .
H43B C43 H43C 109.5 . .
C42 C44 C45 122.0(2) . .
C42 C44 H44 119.0 . .
C45 C44 H44 119.0 . .
C44 C45 C39 120.3(2) . .
C44 C45 H45 119.9 . .
C39 C45 H45 119.9 . .
C52 C46 C47 118.15(19) . .
C52 C46 P1 118.49(16) . .
C47 C46 P1 123.33(16) . .
C46 C47 C48 120.6(2) . .
C46 C47 H47 119.7 . .
C48 C47 H47 119.7 . .
C49 C48 C47 121.3(2) . .
C49 C48 H48 119.3 . .
C47 C48 H48 119.3 . .
C48 C49 C51 117.9(2) . .
C48 C49 C50 120.9(3) . .
C51 C49 C50 121.2(2) . .
C49 C50 H50A 109.5 . .
C49 C50 H50B 109.5 . .
H50A C50 H50B 109.5 . .
C49 C50 H50C 109.5 . .
H50A C50 H50C 109.5 . .
H50B C50 H50C 109.5 . .
C49 C51 C52 121.2(2) . .
C49 C51 H51 119.4 . .
C52 C51 H51 119.4 . .
C46 C52 C51 120.8(2) . .
C46 C52 H52 119.6 . .
C51 C52 H52 119.6 . .
N3 C53 C54 124.9(3) . .
N3 C53 H53 117.6 . .
C54 C53 H53 117.6 . .
C53 C54 C55 120.2(3) . .
C53 C54 H54 119.9 . .
C55 C54 H54 119.9 . .
C54 C55 C56 115.6(2) . .
C54 C55 C55 122.1(3) . 3
C56 C55 C55 122.3(3) . 3
C55 C56 C57 119.7(2) . .
C55 C56 H56 120.2 . .
C57 C56 H56 120.2 . .
N3 C57 C56 124.8(3) . .
N3 C57 H57 117.6 . .
C56 C57 H57 117.6 . .
F1 B1 F4 111.7(3) . .
F1 B1 F3 108.7(3) . .
F4 B1 F3 108.0(3) . .
F1 B1 F2 112.1(3) . .
F4 B1 F2 109.2(3) . .
F3 B1 F2 106.9(4) . .

loop_
_geom_bond_atom_site_label_1
_geom_bond_atom_site_label_2
_geom_bond_distance
_geom_bond_site_symmetry_2
Cu1 N1 2.0793(17) .
Cu1 N2 2.0955(17) .
Cu1 P1 2.2565(6) .
Cu1 P2 2.2748(6) .
P1 C32 1.820(2) .
P1 C39 1.824(2) .
P1 C46 1.831(2) .
P2 C18 1.8185(19) .
P2 C25 1.825(2) .
P2 C11 1.828(2) .
N1 C1 1.341(3) .
N1 C5 1.342(3) .
N2 C10 1.337(3) .
N2 C6 1.348(3) .
N3 C57 1.306(4) .
N3 C53 1.319(5) .
C1 C2 1.379(3) .
C1 H1 0.9300 .
C2 C3 1.360(4) .
C2 H2 0.9300 .
C3 C4 1.374(4) .
C3 H3 0.9300 .
C4 C5 1.397(3) .
C4 H4 0.9300 .
C5 C6 1.472(3) .
C6 C7 1.396(3) .
C7 C8 1.366(4) .
C7 H7 0.9300 .
C8 C9 1.363(4) .
C8 H8 0.9300 .
C9 C10 1.376(3) .
C9 H9 0.9300 .
C10 H10 0.9300 .
C11 C17 1.379(3) .
C11 C12 1.393(3) .
C12 C13 1.376(3) .
C12 H12 0.9300 .
C13 C14 1.377(4) .
C13 H13 0.9300 .
C14 C16 1.375(4) .
C14 C15 1.519(4) .
C15 H15A 0.9600 .
C15 H15B 0.9600 .
C15 H15C 0.9600 .
C16 C17 1.383(4) .
C16 H16 0.9300 .
C17 H17 0.9300 .
C18 C24 1.388(3) .
C18 C19 1.396(3) .
C19 C20 1.379(3) .
C19 H19 0.9300 .
C20 C21 1.384(3) .
C20 H20 0.9300 .
C21 C23 1.382(3) .
C21 C22 1.507(3) .
C22 H22A 0.9600 .
C22 H22B 0.9600 .
C22 H22C 0.9600 .
C23 C24 1.379(3) .
C23 H23 0.9300 .
C24 H24 0.9300 .
C25 C31 1.384(3) .
C25 C26 1.393(3) .
C26 C27 1.383(3) .
C26 H26 0.9300 .
C27 C28 1.383(4) .
C27 H27 0.9300 .
C28 C30 1.379(4) .
C28 C29 1.510(3) .
C29 H29A 0.9600 .
C29 H29B 0.9600 .
C29 H29C 0.9600 .
C30 C31 1.391(3) .
C30 H30 0.9300 .
C31 H31 0.9300 .
C32 C33 1.385(3) .
C32 C38 1.386(3) .
C33 C34 1.391(3) .
C33 H33 0.9300 .
C34 C35 1.377(4) .
C34 H34 0.9300 .
C35 C37 1.373(4) .
C35 C36 1.511(4) .
C36 H36A 0.9600 .
C36 H36B 0.9600 .
C36 H36C 0.9600 .
C37 C38 1.378(3) .
C37 H37 0.9300 .
C38 H38 0.9300 .
C39 C40 1.385(3) .
C39 C45 1.390(3) .
C40 C41 1.380(3) .
C40 H40 0.9300 .
C41 C42 1.385(3) .
C41 H41 0.9300 .
C42 C44 1.378(3) .
C42 C43 1.512(3) .
C43 H43A 0.9600 .
C43 H43B 0.9600 .
C43 H43C 0.9600 .
C44 C45 1.386(3) .
C44 H44 0.9300 .
C45 H45 0.9300 .
C46 C52 1.383(3) .
C46 C47 1.385(3) .
C47 C48 1.390(3) .
C47 H47 0.9300 .
C48 C49 1.376(4) .
C48 H48 0.9300 .
C49 C51 1.384(4) .
C49 C50 1.520(3) .
C50 H50A 0.9600 .
C50 H50B 0.9600 .
C50 H50C 0.9600 .
C51 C52 1.386(3) .
C51 H51 0.9300 .
C52 H52 0.9300 .
C53 C54 1.365(5) .
C53 H53 0.9300 .
C54 C55 1.368(3) .
C54 H54 0.9300 .
C55 C56 1.372(3) .
C55 C55 1.488(5) 3
C56 C57 1.381(4) .
C56 H56 0.9300 .
C57 H57 0.9300 .
B1 F1 1.347(4) .
B1 F4 1.349(4) .
B1 F3 1.358(4) .
B1 F2 1.359(4) .
